data_2243863
loop_
_publ_author_name
'Purandara, H.'
'Foro, Sabine'
'Thimme Gowda, B.'

_publ_section_title
;
 Crystal structures of three <i>N</i>-acylhydrazone isomers
;
_journal_coeditor_code MW2177
_journal_issue 8
_journal_name_full 'Acta Crystallographica Section E'
_journal_page_first 780
_journal_page_last 784
_journal_paper_doi 10.1107/S2056989021006885
_journal_volume 77
_journal_year 2021
_chemical_formula_iupac 'C15 H13 Cl2 N3 O3 S'
_chemical_formula_moiety 'C15 H13 Cl2 N3 O3 S'
_chemical_formula_sum 'C15 H13 Cl2 N3 O3 S'
_chemical_formula_weight 386.24
_chemical_name_systematic
(<i>E</i>)-4-Chloro-<i>N</i>-{2-[2-(2-chlorobenzylidene)hydrazinyl]-2-oxoethyl}benzenesulfonamide
_space_group_crystal_system triclinic
_space_group_IT_number 2
_space_group_name_Hall '-P 1'
_space_group_name_H-M_alt 'P -1'
_atom_sites_solution_hydrogens mixed
_audit_creation_method <i>SHELXL2014/6</i>
_cell_angle_alpha 85.510(10)
_cell_angle_beta 76.920(10)
_cell_angle_gamma 81.040(10)
_cell_formula_units_Z 2
_cell_length_a 7.7426(7)
_cell_length_b 10.4290(10)
_cell_length_c 10.9340(10)
_cell_measurement_reflns_used 2012
_cell_measurement_temperature 293(2)
_cell_measurement_theta_max 27.75
_cell_measurement_theta_min 2.82
_cell_volume 848.64(14)
_computing_cell_refinement
;
CrysAlis RED (Oxford Diffraction, 2009)
;
_computing_data_collection
;
CrysAlis CCD (Oxford Diffraction, 2009)
;
_computing_data_reduction
;
CrysAlis RED (Oxford Diffraction, 2009)
;
_computing_molecular_graphics
;
PLATON (Spek, 2020)
;
_computing_publication_material
;
<i>SHELXL2014/6</i> (Sheldrick, 2015)
;
_computing_structure_refinement
;
<i>SHELXL2014/6</i> (Sheldrick, 2015)
;
_computing_structure_solution
;
<i>SHELXS2013/1</i> (Sheldrick, 2008)
;
_diffrn_ambient_temperature 293(2)
_diffrn_measured_fraction_theta_full 0.991
_diffrn_measured_fraction_theta_max 0.988
_diffrn_measurement_device_type
;
Oxford Diffraction Xcalibur with Sapphire CCD
;
_diffrn_measurement_method
;
Rotation method data acquisition using omega scans.
;
_diffrn_radiation_type 'Mo K\a'
_diffrn_radiation_wavelength 0.71073
_diffrn_reflns_av_R_equivalents 0.0180
_diffrn_reflns_av_unetI/netI 0.0367
_diffrn_reflns_limit_h_max 9
_diffrn_reflns_limit_h_min -9
_diffrn_reflns_limit_k_max 13
_diffrn_reflns_limit_k_min -10
_diffrn_reflns_limit_l_max 13
_diffrn_reflns_limit_l_min -13
_diffrn_reflns_number 5699
_diffrn_reflns_theta_full 25.242
_diffrn_reflns_theta_max 26.370
_diffrn_reflns_theta_min 2.815
_diffrn_source 'Enhance (Mo) X-ray Source'
_exptl_absorpt_coefficient_mu 0.524
_exptl_absorpt_correction_T_max 0.949
_exptl_absorpt_correction_T_min 0.787
_exptl_absorpt_correction_type multi-scan
_exptl_absorpt_process_details
;
(CrysAlis RED; Oxford Diffraction, 2009)
;
_exptl_crystal_colour yellow
_exptl_crystal_density_diffrn 1.512
_exptl_crystal_description prism
_exptl_crystal_F_000 396
_exptl_crystal_size_max 0.480
_exptl_crystal_size_mid 0.360
_exptl_crystal_size_min 0.100
_refine_diff_density_max 0.240
_refine_diff_density_min -0.290
_refine_ls_extinction_method none
_refine_ls_goodness_of_fit_ref 1.041
_refine_ls_hydrogen_treatment mixed
_refine_ls_matrix_type full
_refine_ls_number_parameters 223
_refine_ls_number_reflns 3417
_refine_ls_number_restraints 2
_refine_ls_restrained_S_all 1.041
_refine_ls_R_factor_all 0.0788
_refine_ls_R_factor_gt 0.0460
_refine_ls_shift/su_max 0.001
_refine_ls_shift/su_mean 0.000
_refine_ls_structure_factor_coef Fsqd
_refine_ls_weighting_details 'w=1/[\s^2^(Fo^2^)+(0.0321P)^2^+0.3938P] where P=(Fo^2^+2Fc^2^)/3'
_refine_ls_weighting_scheme calc
_refine_ls_wR_factor_gt 0.0883
_refine_ls_wR_factor_ref 0.1023
_reflns_number_gt 2359
_reflns_number_total 3417
_reflns_threshold_expression 'I > 2\s(I)'
_cod_data_source_file mw2177sup1.cif
_cod_data_source_block I
_cod_database_code 2243863
_shelx_space_group_comment
;
The symmetry employed for this shelxl refinement is uniquely defined
by the following loop, which should always be used as a source of
symmetry information in preference to the above space-group names.
They are only intended as comments.
;
_shelx_estimated_absorpt_t_min 0.787
_shelx_estimated_absorpt_t_max 0.949
_shelxl_version_number 2014/6

loop_
_space_group_symop_operation_xyz
'x, y, z'
'-x, -y, -z'

loop_
_atom_site_type_symbol
_atom_site_label
_atom_site_fract_x
_atom_site_fract_y
_atom_site_fract_z
_atom_site_U_iso_or_equiv
_atom_site_adp_type
_atom_site_calc_flag
_atom_site_occupancy
_atom_site_disorder_assembly
_atom_site_disorder_group
C C1 0.1746(3) 0.6076(2) 0.8440(2) 0.0487(6) Uani d 1 . .
C C2 0.1897(4) 0.7192(3) 0.8985(3) 0.0687(8) Uani d 1 . .
H H2 0.3023 0.7399 0.8985 0.082 Uiso calc 1 . .
C C3 0.0378(5) 0.7997(3) 0.9529(3) 0.0852(11) Uani d 1 . .
H H3 0.0473 0.8756 0.9888 0.102 Uiso calc 1 . .
C C4 -0.1270(5) 0.7675(4) 0.9540(3) 0.0801(11) Uani d 1 . .
C C5 -0.1448(4) 0.6551(4) 0.9042(3) 0.0763(10) Uani d 1 . .
H H5 -0.2579 0.6330 0.9083 0.092 Uiso calc 1 . .
C C6 0.0079(4) 0.5742(3) 0.8473(3) 0.0595(7) Uani d 1 . .
H H6 -0.0022 0.4982 0.8118 0.071 Uiso calc 1 . .
C C7 0.5597(3) 0.6727(2) 0.6046(3) 0.0521(7) Uani d 1 . .
H H7A 0.5504 0.7198 0.6794 0.063 Uiso calc 1 . .
H H7B 0.5376 0.7357 0.5378 0.063 Uiso calc 1 . .
C C8 0.7483(3) 0.6002(2) 0.5670(2) 0.0386(5) Uani d 1 . .
C C9 0.9738(3) 0.8484(2) 0.6184(2) 0.0405(6) Uani d 1 . .
H H9 1.0910 0.8074 0.5943 0.049 Uiso calc 1 . .
C C10 0.9368(3) 0.9816(2) 0.6622(2) 0.0381(5) Uani d 1 . .
C C11 1.0705(3) 1.0515(2) 0.6753(2) 0.0430(6) Uani d 1 . .
C C12 1.0322(4) 1.1777(2) 0.7149(3) 0.0545(7) Uani d 1 . .
H H12 1.1239 1.2217 0.7240 0.065 Uiso calc 1 . .
C C13 0.8572(4) 1.2374(3) 0.7408(3) 0.0616(8) Uani d 1 . .
H H13 0.8306 1.3224 0.7669 0.074 Uiso calc 1 . .
C C14 0.7213(4) 1.1717(3) 0.7281(3) 0.0614(8) Uani d 1 . .
H H14 0.6032 1.2124 0.7452 0.074 Uiso calc 1 . .
C C15 0.7610(3) 1.0457(2) 0.6902(3) 0.0516(7) Uani d 1 . .
H H15 0.6681 1.0019 0.6831 0.062 Uiso calc 1 . .
N N1 0.4241(3) 0.5872(2) 0.6292(2) 0.0526(6) Uani d 1 . .
H H1N 0.383(3) 0.569(3) 0.569(2) 0.063 Uiso d 1 . .
N N2 0.8820(3) 0.66560(18) 0.5716(2) 0.0420(5) Uani d 1 . .
H H2N 0.990(2) 0.631(2) 0.544(2) 0.050 Uiso d 1 . .
N N3 0.8430(2) 0.79018(18) 0.61392(19) 0.0411(5) Uani d 1 . .
O O1 0.5090(3) 0.5131(2) 0.8282(2) 0.0751(6) Uani d 1 . .
O O2 0.3180(3) 0.39150(17) 0.7388(2) 0.0732(6) Uani d 1 . .
O O3 0.7778(2) 0.48784(15) 0.53116(17) 0.0483(4) Uani d 1 . .
Cl Cl1 -0.31736(16) 0.87209(13) 1.01893(11) 0.1407(6) Uani d 1 . .
Cl Cl2 1.29502(9) 0.98193(7) 0.63926(8) 0.0690(3) Uani d 1 . .
S S1 0.36939(9) 0.51159(7) 0.76264(7) 0.0529(2) Uani d 1 . .

loop_
_atom_site_aniso_label
_atom_site_aniso_U_11
_atom_site_aniso_U_22
_atom_site_aniso_U_33
_atom_site_aniso_U_12
_atom_site_aniso_U_13
_atom_site_aniso_U_23
C1 0.0476(15) 0.0454(15) 0.0497(16) -0.0040(12) -0.0062(12) 0.0005(12)
C2 0.0685(19) 0.062(2) 0.071(2) -0.0128(16) -0.0002(16) -0.0158(17)
C3 0.105(3) 0.062(2) 0.071(2) 0.004(2) 0.011(2) -0.0138(18)
C4 0.079(2) 0.077(2) 0.056(2) 0.026(2) 0.0122(17) 0.0121(18)
C5 0.0474(17) 0.105(3) 0.064(2) 0.0034(18) -0.0040(15) 0.019(2)
C6 0.0504(16) 0.0663(19) 0.0597(18) -0.0082(14) -0.0104(14) 0.0043(15)
C7 0.0380(13) 0.0404(15) 0.0759(19) -0.0050(11) -0.0040(13) -0.0151(13)
C8 0.0374(12) 0.0324(13) 0.0450(14) -0.0041(10) -0.0076(11) -0.0029(11)
C9 0.0360(12) 0.0333(13) 0.0513(15) -0.0035(10) -0.0079(11) -0.0032(11)
C10 0.0392(12) 0.0289(12) 0.0452(14) -0.0035(10) -0.0077(11) -0.0018(11)
C11 0.0402(13) 0.0371(13) 0.0525(16) -0.0063(10) -0.0113(11) -0.0021(12)
C12 0.0604(17) 0.0397(15) 0.0690(19) -0.0164(13) -0.0179(14) -0.0070(14)
C13 0.075(2) 0.0322(14) 0.077(2) -0.0029(14) -0.0153(16) -0.0124(14)
C14 0.0508(16) 0.0414(16) 0.086(2) 0.0051(13) -0.0068(15) -0.0124(15)
C15 0.0414(14) 0.0391(14) 0.0737(19) -0.0058(11) -0.0096(13) -0.0072(13)
N1 0.0412(12) 0.0617(15) 0.0576(15) -0.0181(11) -0.0039(10) -0.0171(12)
N2 0.0340(10) 0.0305(11) 0.0600(14) -0.0033(9) -0.0053(10) -0.0093(10)
N3 0.0405(11) 0.0298(10) 0.0529(13) -0.0052(9) -0.0086(9) -0.0057(9)
O1 0.0577(12) 0.0822(15) 0.0895(16) 0.0029(11) -0.0313(11) -0.0095(13)
O2 0.0696(13) 0.0384(11) 0.1099(18) -0.0079(10) -0.0132(12) -0.0116(11)
O3 0.0393(9) 0.0342(9) 0.0725(12) -0.0030(7) -0.0115(8) -0.0153(9)
Cl1 0.1177(9) 0.1400(10) 0.1047(8) 0.0695(8) 0.0332(7) 0.0151(7)
Cl2 0.0391(4) 0.0617(5) 0.1092(7) -0.0066(3) -0.0181(4) -0.0182(4)
S1 0.0428(4) 0.0433(4) 0.0722(5) -0.0029(3) -0.0113(3) -0.0093(3)

loop_
_atom_type_symbol
_atom_type_description
_atom_type_scat_dispersion_real
_atom_type_scat_dispersion_imag
_atom_type_scat_source
C C 0.0033 0.0016 'International Tables Vol C Tables 4.2.6.8 and 6.1.1.4'
H H 0.0000 0.0000 'International Tables Vol C Tables 4.2.6.8 and 6.1.1.4'
N N 0.0061 0.0033 'International Tables Vol C Tables 4.2.6.8 and 6.1.1.4'
O O 0.0106 0.0060 'International Tables Vol C Tables 4.2.6.8 and 6.1.1.4'
Cl Cl 0.1484 0.1585 'International Tables Vol C Tables 4.2.6.8 and 6.1.1.4'
S S 0.1246 0.1234 'International Tables Vol C Tables 4.2.6.8 and 6.1.1.4'

loop_
_geom_angle_atom_site_label_1
_geom_angle_atom_site_label_2
_geom_angle_atom_site_label_3
_geom_angle_site_symmetry_1
_geom_angle_site_symmetry_3
_geom_angle
_geom_angle_publ_flag
C2 C1 C6 . . 120.3(3) ?
C2 C1 S1 . . 119.8(2) ?
C6 C1 S1 . . 119.8(2) ?
C3 C2 C1 . . 119.9(3) ?
C3 C2 H2 . . 120.1 ?
C1 C2 H2 . . 120.1 ?
C4 C3 C2 . . 119.6(3) ?
C4 C3 H3 . . 120.2 ?
C2 C3 H3 . . 120.2 ?
C3 C4 C5 . . 121.4(3) ?
C3 C4 Cl1 . . 119.1(3) ?
C5 C4 Cl1 . . 119.5(3) ?
C4 C5 C6 . . 119.4(3) ?
C4 C5 H5 . . 120.3 ?
C6 C5 H5 . . 120.3 ?
C1 C6 C5 . . 119.4(3) ?
C1 C6 H6 . . 120.3 ?
C5 C6 H6 . . 120.3 ?
N1 C7 C8 . . 112.8(2) ?
N1 C7 H7A . . 109.0 ?
C8 C7 H7A . . 109.0 ?
N1 C7 H7B . . 109.0 ?
C8 C7 H7B . . 109.0 ?
H7A C7 H7B . . 107.8 ?
O3 C8 N2 . . 121.5(2) ?
O3 C8 C7 . . 122.1(2) ?
N2 C8 C7 . . 116.5(2) ?
N3 C9 C10 . . 119.0(2) ?
N3 C9 H9 . . 120.5 ?
C10 C9 H9 . . 120.5 ?
C11 C10 C15 . . 116.6(2) ?
C11 C10 C9 . . 123.2(2) ?
C15 C10 C9 . . 120.2(2) ?
C12 C11 C10 . . 122.1(2) ?
C12 C11 Cl2 . . 117.61(19) ?
C10 C11 Cl2 . . 120.32(18) ?
C13 C12 C11 . . 119.4(2) ?
C13 C12 H12 . . 120.3 ?
C11 C12 H12 . . 120.3 ?
C12 C13 C14 . . 120.2(2) ?
C12 C13 H13 . . 119.9 ?
C14 C13 H13 . . 119.9 ?
C15 C14 C13 . . 119.7(3) ?
C15 C14 H14 . . 120.1 ?
C13 C14 H14 . . 120.1 ?
C14 C15 C10 . . 121.9(2) ?
C14 C15 H15 . . 119.0 ?
C10 C15 H15 . . 119.0 ?
C7 N1 S1 . . 122.21(19) ?
C7 N1 H1N . . 119(2) ?
S1 N1 H1N . . 119(2) ?
C8 N2 N3 . . 119.52(19) ?
C8 N2 H2N . . 119.0(17) ?
N3 N2 H2N . . 121.4(17) ?
C9 N3 N2 . . 117.61(19) ?
O1 S1 O2 . . 120.84(13) ?
O1 S1 N1 . . 107.43(13) ?
O2 S1 N1 . . 107.08(12) ?
O1 S1 C1 . . 107.99(13) ?
O2 S1 C1 . . 107.31(12) ?
N1 S1 C1 . . 105.16(12) ?

loop_
_geom_bond_atom_site_label_1
_geom_bond_atom_site_label_2
_geom_bond_site_symmetry_2
_geom_bond_distance
_geom_bond_publ_flag
C1 C2 . 1.380(4) ?
C1 C6 . 1.381(4) ?
C1 S1 . 1.769(3) ?
C2 C3 . 1.377(4) ?
C2 H2 . 0.9300 ?
C3 C4 . 1.367(5) ?
C3 H3 . 0.9300 ?
C4 C5 . 1.369(5) ?
C4 Cl1 . 1.736(3) ?
C5 C6 . 1.391(4) ?
C5 H5 . 0.9300 ?
C6 H6 . 0.9300 ?
C7 N1 . 1.447(3) ?
C7 C8 . 1.518(3) ?
C7 H7A . 0.9700 ?
C7 H7B . 0.9700 ?
C8 O3 . 1.236(3) ?
C8 N2 . 1.337(3) ?
C9 N3 . 1.271(3) ?
C9 C10 . 1.469(3) ?
C9 H9 . 0.9300 ?
C10 C11 . 1.394(3) ?
C10 C15 . 1.398(3) ?
C11 C12 . 1.385(3) ?
C11 Cl2 . 1.745(2) ?
C12 C13 . 1.376(4) ?
C12 H12 . 0.9300 ?
C13 C14 . 1.379(4) ?
C13 H13 . 0.9300 ?
C14 C15 . 1.377(3) ?
C14 H14 . 0.9300 ?
C15 H15 . 0.9300 ?
N1 S1 . 1.604(2) ?
N1 H1N . 0.841(16) ?
N2 N3 . 1.379(3) ?
N2 H2N . 0.852(16) ?
O1 S1 . 1.4283(19) ?
O2 S1 . 1.4312(19) ?

loop_
_geom_hbond_atom_site_label_D
_geom_hbond_atom_site_label_H
_geom_hbond_atom_site_label_A
_geom_hbond_site_symmetry_A
_geom_hbond_distance_DH
_geom_hbond_distance_HA
_geom_hbond_distance_DA
_geom_hbond_angle_DHA
N1 H1N O3 2_666 0.841(16) 2.011(18) 2.823(3) 162(3)
N2 H2N O3 2_766 0.852(16) 2.060(17) 2.897(2) 167(2)
C12 H12 O2 1_665 0.93 2.53 3.439(3) 165.5

loop_
_geom_torsion_atom_site_label_1
_geom_torsion_atom_site_label_2
_geom_torsion_atom_site_label_3
_geom_torsion_atom_site_label_4
_geom_torsion_site_symmetry_1
_geom_torsion_site_symmetry_2
_geom_torsion_site_symmetry_3
_geom_torsion_site_symmetry_4
_geom_torsion
_geom_torsion_publ_flag
C6 C1 C2 C3 . . . . -2.1(4) ?
S1 C1 C2 C3 . . . . 174.7(2) ?
C1 C2 C3 C4 . . . . 0.9(5) ?
C2 C3 C4 C5 . . . . 1.3(5) ?
C2 C3 C4 Cl1 . . . . -178.2(2) ?
C3 C4 C5 C6 . . . . -2.3(5) ?
Cl1 C4 C5 C6 . . . . 177.2(2) ?
C2 C1 C6 C5 . . . . 1.1(4) ?
S1 C1 C6 C5 . . . . -175.7(2) ?
C4 C5 C6 C1 . . . . 1.1(4) ?
N1 C7 C8 O3 . . . . 17.0(4) ?
N1 C7 C8 N2 . . . . -164.6(2) ?
N3 C9 C10 C11 . . . . 177.3(2) ?
N3 C9 C10 C15 . . . . -4.3(4) ?
C15 C10 C11 C12 . . . . 0.5(4) ?
C9 C10 C11 C12 . . . . 179.0(2) ?
C15 C10 C11 Cl2 . . . . -178.54(19) ?
C9 C10 C11 Cl2 . . . . 0.0(3) ?
C10 C11 C12 C13 . . . . -0.9(4) ?
Cl2 C11 C12 C13 . . . . 178.1(2) ?
C11 C12 C13 C14 . . . . 0.5(4) ?
C12 C13 C14 C15 . . . . 0.4(5) ?
C13 C14 C15 C10 . . . . -0.8(4) ?
C11 C10 C15 C14 . . . . 0.4(4) ?
C9 C10 C15 C14 . . . . -178.1(3) ?
C8 C7 N1 S1 . . . . 83.6(3) ?
O3 C8 N2 N3 . . . . -179.0(2) ?
C7 C8 N2 N3 . . . . 2.6(3) ?
C10 C9 N3 N2 . . . . 179.6(2) ?
C8 N2 N3 C9 . . . . 179.1(2) ?
C7 N1 S1 O1 . . . . -17.3(2) ?
C7 N1 S1 O2 . . . . -148.5(2) ?
C7 N1 S1 C1 . . . . 97.6(2) ?
C2 C1 S1 O1 . . . . 36.9(3) ?
C6 C1 S1 O1 . . . . -146.3(2) ?
C2 C1 S1 O2 . . . . 168.7(2) ?
C6 C1 S1 O2 . . . . -14.6(3) ?
C2 C1 S1 N1 . . . . -77.6(2) ?
C6 C1 S1 N1 . . . . 99.2(2) ?

_cod_database_fobs_code 2243863
